data_2229154
loop_
_publ_author_name
'Baur, Benjamin'
'Schollmeyer, Dieter'
'Laufer, Stefan'

_publ_section_title
;
 3-(2,4-Dimethoxyanilino)-8-methoxydibenz[<i>b</i>,<i>e</i>]oxepin-11(6<i>H</i>)-one
;
_journal_coeditor_code NC2218
_journal_issue 2
_journal_name_full 'Acta Crystallographica Section E'
_journal_page_first o487
_journal_paper_doi 10.1107/S1600536811002637
_journal_volume 67
_journal_year 2011
_chemical_formula_iupac 'C23 H21 N O5'
_chemical_formula_moiety 'C23 H21 N O5'
_chemical_formula_sum 'C23 H21 N O5'
_chemical_formula_weight 391.41
_chemical_name_common
;
3-(2,4-Dimethoxyanilino)-8-methoxydibenz[<i>b</i>,<i>e</i>]oxepin-
11(6<i>H</i>)-one
;
_chemical_name_systematic
;
6-[(2,4-dimethoxyphenyl)amino]-13-methoxy-9-oxatricyclo[9.4.0.0^3,8^]pentadeca-
1(11),3(8),4,6,12,14-hexaen-2-one
;
_space_group_IT_number 14
_symmetry_cell_setting monoclinic
_symmetry_space_group_name_Hall '-P 2ybc'
_symmetry_space_group_name_H-M 'P 1 21/c 1'
_atom_sites_solution_hydrogens geom
_atom_sites_solution_primary direct
_atom_sites_solution_secondary difmap
_audit_creation_method SHELXL-97
_cell_angle_alpha 90.00
_cell_angle_beta 98.914(3)
_cell_angle_gamma 90.00
_cell_formula_units_Z 4
_cell_length_a 9.3277(9)
_cell_length_b 25.8290(8)
_cell_length_c 7.9519(6)
_cell_measurement_reflns_used 25
_cell_measurement_temperature 193(2)
_cell_measurement_theta_max 68
_cell_measurement_theta_min 61
_cell_volume 1892.7(2)
_computing_cell_refinement 'CAD-4 Software (Enraf--Nonius, 1989)'
_computing_data_collection 'CAD-4 Software (Enraf--Nonius, 1989)'
_computing_data_reduction 'CORINC (Dr\"ager & Gattow, 1971)'
_computing_molecular_graphics 'PLATON (Spek, 2009)'
_computing_publication_material 'PLATON (Spek, 2009)'
_computing_structure_refinement 'SHELXL97 (Sheldrick, 2008)'
_computing_structure_solution 'SIR97 (Altomare <i>et al.</i>, 1999)'
_diffrn_ambient_temperature 193(2)
_diffrn_measured_fraction_theta_full 1.000
_diffrn_measured_fraction_theta_max 1.000
_diffrn_measurement_device '\k-geometry diffractometer'
_diffrn_measurement_device_type 'Enraf--Nonius CAD-4'
_diffrn_measurement_method \w/2\q
_diffrn_radiation_monochromator graphite
_diffrn_radiation_type CuK\a
_diffrn_radiation_wavelength 1.54178
_diffrn_reflns_av_R_equivalents 0.0205
_diffrn_reflns_av_sigmaI/netI 0.0340
_diffrn_reflns_limit_h_max 11
_diffrn_reflns_limit_h_min -11
_diffrn_reflns_limit_k_max 31
_diffrn_reflns_limit_k_min 0
_diffrn_reflns_limit_l_max 9
_diffrn_reflns_limit_l_min 0
_diffrn_reflns_number 3847
_diffrn_reflns_theta_full 69.91
_diffrn_reflns_theta_max 69.91
_diffrn_reflns_theta_min 3.42
_diffrn_standards_decay_% 1
_diffrn_standards_interval_time 60
_diffrn_standards_number 3
_exptl_absorpt_coefficient_mu 0.798
_exptl_absorpt_correction_type none
_exptl_crystal_colour yellow
_exptl_crystal_density_diffrn 1.374
_exptl_crystal_density_method 'not measured'
_exptl_crystal_description needle
_exptl_crystal_F_000 824
_exptl_crystal_size_max 0.50
_exptl_crystal_size_mid 0.10
_exptl_crystal_size_min 0.10
_refine_diff_density_max 0.194
_refine_diff_density_min -0.252
_refine_ls_extinction_method none
_refine_ls_goodness_of_fit_ref 1.055
_refine_ls_hydrogen_treatment constr
_refine_ls_matrix_type full
_refine_ls_number_parameters 265
_refine_ls_number_reflns 3578
_refine_ls_number_restraints 0
_refine_ls_restrained_S_all 1.055
_refine_ls_R_factor_all 0.0520
_refine_ls_R_factor_gt 0.0420
_refine_ls_shift/su_max 0.000
_refine_ls_shift/su_mean 0.000
_refine_ls_structure_factor_coef Fsqd
_refine_ls_weighting_details 'calc w=1/[\s^2^(Fo^2^)+(0.0517P)^2^+0.6681P] where P=(Fo^2^+2Fc^2^)/3'
_refine_ls_weighting_scheme calc
_refine_ls_wR_factor_obs 0.1048
_refine_ls_wR_factor_ref 0.1111
_reflns_number_gt 3041
_reflns_number_total 3578
_reflns_threshold_expression >2\s(I)
_cod_data_source_file nc2218.cif
_cod_data_source_block I
_cod_original_sg_symbol_H-M 'P 21/c'
_cod_database_code 2229154
_cod_database_fobs_code 2229154

loop_
_symmetry_equiv_pos_as_xyz
'x, y, z'
'-x, y+1/2, -z+1/2'
'-x, -y, -z'
'x, -y-1/2, z-1/2'

loop_
_atom_site_type_symbol
_atom_site_label
_atom_site_fract_x
_atom_site_fract_y
_atom_site_fract_z
_atom_site_U_iso_or_equiv
_atom_site_adp_type
_atom_site_calc_flag
_atom_site_refinement_flags
_atom_site_occupancy
_atom_site_disorder_assembly
_atom_site_disorder_group
C C1 0.02652(18) 0.28134(6) 0.3263(2) 0.0231(3) Uani d . 1 . .
H H1 -0.0153 0.2542 0.2545 0.028 Uiso calc R 1 . .
C C1A 0.16914(17) 0.29698(6) 0.32152(19) 0.0203(3) Uani d . 1 . .
C C2 0.25880(19) 0.26887(6) 0.2104(2) 0.0239(4) Uani d . 1 . .
H H2A 0.3481 0.2556 0.2807 0.029 Uiso calc R 1 . .
H H2B 0.2035 0.2389 0.1567 0.029 Uiso calc R 1 . .
O O3 0.29732(12) 0.30244(5) 0.08016(13) 0.0249(3) Uani d . 1 . .
C C3A 0.41536(17) 0.33353(6) 0.1250(2) 0.0196(3) Uani d . 1 . .
C C4 0.48724(17) 0.34554(6) -0.0096(2) 0.0211(3) Uani d . 1 . .
H H4 0.4503 0.3328 -0.1199 0.025 Uiso calc R 1 . .
C C5 0.61280(17) 0.37589(6) 0.01266(19) 0.0206(3) Uani d . 1 . .
C C6 0.66950(18) 0.39254(6) 0.1786(2) 0.0231(3) Uani d . 1 . .
H H6 0.7579 0.4114 0.1991 0.028 Uiso calc R 1 . .
C C7 0.59571(18) 0.38115(6) 0.3098(2) 0.0239(3) Uani d . 1 . .
H H7 0.6347 0.3931 0.4205 0.029 Uiso calc R 1 . .
C C7A 0.46456(17) 0.35261(6) 0.29013(19) 0.0197(3) Uani d . 1 . .
C C8 0.38732(18) 0.35207(6) 0.43906(19) 0.0220(3) Uani d . 1 . .
C C8A 0.23163(18) 0.33692(6) 0.42594(19) 0.0212(3) Uani d . 1 . .
C C9 0.14745(19) 0.36140(7) 0.5343(2) 0.0266(4) Uani d . 1 . .
H H9 0.1886 0.3887 0.6061 0.032 Uiso calc R 1 . .
C C10 0.00634(19) 0.34659(7) 0.5384(2) 0.0279(4) Uani d . 1 . .
H H10 -0.0498 0.3642 0.6104 0.034 Uiso calc R 1 . .
C C11 -0.05416(18) 0.30576(7) 0.4367(2) 0.0241(4) Uani d . 1 . .
N N12 0.67328(15) 0.38860(6) -0.12843(17) 0.0258(3) Uani d . 1 . .
H H12 0.6152 0.3845 -0.2242 0.031 Uiso d R 1 . .
C C13 0.80880(17) 0.41301(6) -0.12979(19) 0.0217(3) Uani d . 1 . .
C C14 0.81422(17) 0.45637(6) -0.2367(2) 0.0220(3) Uani d . 1 . .
C C15 0.94631(18) 0.47876(6) -0.2511(2) 0.0240(4) Uani d . 1 . .
H H15 0.9501 0.5074 -0.3251 0.029 Uiso calc R 1 . .
C C16 1.07366(17) 0.45964(6) -0.1579(2) 0.0233(4) Uani d . 1 . .
C C17 1.07033(18) 0.41758(7) -0.0502(2) 0.0260(4) Uani d . 1 . .
H H17 1.1571 0.4047 0.0145 0.031 Uiso calc R 1 . .
C C18 0.93686(19) 0.39460(7) -0.0391(2) 0.0256(4) Uani d . 1 . .
H H18 0.9340 0.3654 0.0330 0.031 Uiso calc R 1 . .
O O19 0.68401(12) 0.47311(5) -0.32059(16) 0.0289(3) Uani d . 1 . .
C C20 0.6874(2) 0.51958(8) -0.4183(3) 0.0404(5) Uani d . 1 . .
H H20A 0.5880 0.5303 -0.4631 0.061 Uiso calc R 1 . .
H H20B 0.7408 0.5132 -0.5132 0.061 Uiso calc R 1 . .
H H20C 0.7357 0.5471 -0.3456 0.061 Uiso calc R 1 . .
O O21 1.19612(13) 0.48548(5) -0.18470(17) 0.0333(3) Uani d . 1 . .
C C22 1.33194(19) 0.46751(9) -0.0997(3) 0.0386(5) Uani d . 1 . .
H H22A 1.3330 0.4691 0.0237 0.058 Uiso calc R 1 . .
H H22B 1.4097 0.4894 -0.1306 0.058 Uiso calc R 1 . .
H H22C 1.3469 0.4317 -0.1333 0.058 Uiso calc R 1 . .
O O23 0.44763(14) 0.36837(5) 0.57752(14) 0.0338(3) Uani d . 1 . .
O O24 -0.19058(13) 0.29162(5) 0.45756(16) 0.0319(3) Uani d . 1 . .
C C25 -0.2614(2) 0.25277(8) 0.3469(3) 0.0399(5) Uani d . 1 . .
H H25A -0.2687 0.2644 0.2285 0.060 Uiso calc R 1 . .
H H25B -0.3589 0.2466 0.3741 0.060 Uiso calc R 1 . .
H H25C -0.2052 0.2206 0.3619 0.060 Uiso calc R 1 . .

loop_
_atom_site_aniso_label
_atom_site_aniso_U_11
_atom_site_aniso_U_22
_atom_site_aniso_U_33
_atom_site_aniso_U_12
_atom_site_aniso_U_13
_atom_site_aniso_U_23
C1 0.0268(8) 0.0244(8) 0.0184(8) -0.0034(7) 0.0049(6) -0.0003(6)
C1A 0.0267(8) 0.0212(8) 0.0136(7) -0.0013(6) 0.0051(6) 0.0025(6)
C2 0.0306(9) 0.0223(8) 0.0212(8) -0.0073(7) 0.0117(7) -0.0024(6)
O3 0.0293(6) 0.0327(6) 0.0140(5) -0.0121(5) 0.0074(5) -0.0038(5)
C3A 0.0211(8) 0.0202(7) 0.0183(7) -0.0006(6) 0.0053(6) -0.0005(6)
C4 0.0262(8) 0.0235(8) 0.0141(7) -0.0010(6) 0.0049(6) -0.0008(6)
C5 0.0242(8) 0.0209(8) 0.0176(7) 0.0007(6) 0.0060(6) 0.0026(6)
C6 0.0239(8) 0.0251(8) 0.0204(8) -0.0050(6) 0.0042(6) 0.0000(6)
C7 0.0278(8) 0.0278(8) 0.0154(7) -0.0023(7) 0.0015(6) -0.0013(6)
C7A 0.0231(8) 0.0227(8) 0.0136(7) -0.0014(6) 0.0039(6) 0.0012(6)
C8 0.0297(9) 0.0223(8) 0.0140(7) -0.0027(7) 0.0038(6) 0.0010(6)
C8A 0.0281(8) 0.0228(8) 0.0138(7) -0.0014(7) 0.0067(6) 0.0017(6)
C9 0.0370(9) 0.0234(8) 0.0211(8) -0.0025(7) 0.0099(7) -0.0032(7)
C10 0.0326(9) 0.0279(9) 0.0266(9) 0.0039(7) 0.0148(7) -0.0013(7)
C11 0.0245(8) 0.0281(9) 0.0209(8) 0.0026(7) 0.0072(7) 0.0053(6)
N12 0.0259(7) 0.0372(8) 0.0147(7) -0.0093(6) 0.0045(5) 0.0017(6)
C13 0.0256(8) 0.0255(8) 0.0158(7) -0.0039(7) 0.0086(6) -0.0028(6)
C14 0.0234(8) 0.0259(8) 0.0175(7) 0.0004(6) 0.0055(6) -0.0015(6)
C15 0.0285(9) 0.0231(8) 0.0213(8) -0.0027(7) 0.0071(7) 0.0017(6)
C16 0.0235(8) 0.0255(8) 0.0224(8) -0.0029(7) 0.0079(7) -0.0048(6)
C17 0.0254(8) 0.0292(9) 0.0229(8) 0.0020(7) 0.0021(7) -0.0003(7)
C18 0.0317(9) 0.0267(9) 0.0192(8) -0.0012(7) 0.0071(7) 0.0036(7)
O19 0.0242(6) 0.0307(7) 0.0312(7) -0.0013(5) 0.0026(5) 0.0085(5)
C20 0.0358(10) 0.0361(11) 0.0467(12) 0.0000(8) -0.0015(9) 0.0184(9)
O21 0.0220(6) 0.0365(7) 0.0416(7) -0.0069(5) 0.0053(5) 0.0051(6)
C22 0.0219(9) 0.0518(12) 0.0410(11) -0.0060(8) 0.0010(8) 0.0010(9)
O23 0.0369(7) 0.0508(8) 0.0140(6) -0.0133(6) 0.0041(5) -0.0057(5)
O24 0.0264(6) 0.0390(7) 0.0327(7) -0.0023(5) 0.0120(5) 0.0003(6)
C25 0.0294(10) 0.0460(12) 0.0459(12) -0.0084(9) 0.0108(9) -0.0038(10)

loop_
_atom_type_symbol
_atom_type_description
_atom_type_scat_dispersion_real
_atom_type_scat_dispersion_imag
_atom_type_scat_source
C C 0.0181 0.0091 'International Tables Vol C Tables 4.2.6.8 and 6.1.1.4'
H H 0.0000 0.0000 'International Tables Vol C Tables 4.2.6.8 and 6.1.1.4'
N N 0.0311 0.0180 'International Tables Vol C Tables 4.2.6.8 and 6.1.1.4'
O O 0.0492 0.0322 'International Tables Vol C Tables 4.2.6.8 and 6.1.1.4'

loop_
_geom_angle_atom_site_label_1
_geom_angle_atom_site_label_2
_geom_angle_atom_site_label_3
_geom_angle_site_symmetry_1
_geom_angle_site_symmetry_3
_geom_angle
_geom_angle_publ_flag
C11 C1 C1A . . 119.75(15) ?
C11 C1 H1 . . 120.1 ?
C1A C1 H1 . . 120.1 ?
C8A C1A C1 . . 120.67(15) ?
C8A C1A C2 . . 119.38(14) ?
C1 C1A C2 . . 119.87(14) ?
O3 C2 C1A . . 110.96(13) ?
O3 C2 H2A . . 109.4 ?
C1A C2 H2A . . 109.4 ?
O3 C2 H2B . . 109.4 ?
C1A C2 H2B . . 109.4 ?
H2A C2 H2B . . 108.0 ?
C3A O3 C2 . . 116.61(12) ?
O3 C3A C4 . . 113.44(14) ?
O3 C3A C7A . . 125.57(14) ?
C4 C3A C7A . . 120.99(14) ?
C3A C4 C5 . . 121.68(15) ?
C3A C4 H4 . . 119.2 ?
C5 C4 H4 . . 119.2 ?
N12 C5 C4 . . 118.28(14) ?
N12 C5 C6 . . 123.38(14) ?
C4 C5 C6 . . 118.33(14) ?
C7 C6 C5 . . 119.20(15) ?
C7 C6 H6 . . 120.4 ?
C5 C6 H6 . . 120.4 ?
C6 C7 C7A . . 123.77(15) ?
C6 C7 H7 . . 118.1 ?
C7A C7 H7 . . 118.1 ?
C3A C7A C7 . . 115.82(14) ?
C3A C7A C8 . . 127.84(14) ?
C7 C7A C8 . . 115.86(14) ?
O23 C8 C7A . . 120.10(15) ?
O23 C8 C8A . . 117.22(14) ?
C7A C8 C8A . . 122.43(13) ?
C1A C8A C9 . . 118.50(15) ?
C1A C8A C8 . . 123.26(14) ?
C9 C8A C8 . . 118.04(14) ?
C10 C9 C8A . . 121.18(16) ?
C10 C9 H9 . . 119.4 ?
C8A C9 H9 . . 119.4 ?
C9 C10 C11 . . 119.97(15) ?
C9 C10 H10 . . 120.0 ?
C11 C10 H10 . . 120.0 ?
O24 C11 C1 . . 124.26(16) ?
O24 C11 C10 . . 115.82(15) ?
C1 C11 C10 . . 119.89(15) ?
C5 N12 C13 . . 126.48(14) ?
C5 N12 H12 . . 114.1 ?
C13 N12 H12 . . 118.9 ?
C18 C13 C14 . . 118.62(15) ?
C18 C13 N12 . . 122.99(15) ?
C14 C13 N12 . . 118.28(14) ?
O19 C14 C15 . . 124.42(15) ?
O19 C14 C13 . . 115.74(14) ?
C15 C14 C13 . . 119.83(15) ?
C14 C15 C16 . . 120.43(15) ?
C14 C15 H15 . . 119.8 ?
C16 C15 H15 . . 119.8 ?
O21 C16 C17 . . 125.29(15) ?
O21 C16 C15 . . 114.13(15) ?
C17 C16 C15 . . 120.58(15) ?
C16 C17 C18 . . 118.58(16) ?
C16 C17 H17 . . 120.7 ?
C18 C17 H17 . . 120.7 ?
C13 C18 C17 . . 121.93(15) ?
C13 C18 H18 . . 119.0 ?
C17 C18 H18 . . 119.0 ?
C14 O19 C20 . . 116.01(13) ?
O19 C20 H20A . . 109.5 ?
O19 C20 H20B . . 109.5 ?
H20A C20 H20B . . 109.5 ?
O19 C20 H20C . . 109.5 ?
H20A C20 H20C . . 109.5 ?
H20B C20 H20C . . 109.5 ?
C16 O21 C22 . . 118.15(14) ?
O21 C22 H22A . . 109.5 ?
O21 C22 H22B . . 109.5 ?
H22A C22 H22B . . 109.5 ?
O21 C22 H22C . . 109.5 ?
H22A C22 H22C . . 109.5 ?
H22B C22 H22C . . 109.5 ?
C11 O24 C25 . . 117.80(14) ?
O24 C25 H25A . . 109.5 ?
O24 C25 H25B . . 109.5 ?
H25A C25 H25B . . 109.5 ?
O24 C25 H25C . . 109.5 ?
H25A C25 H25C . . 109.5 ?
H25B C25 H25C . . 109.5 ?

loop_
_geom_bond_atom_site_label_1
_geom_bond_atom_site_label_2
_geom_bond_site_symmetry_2
_geom_bond_distance
_geom_bond_publ_flag
C1 C11 . 1.393(2) ?
C1 C1A . 1.396(2) ?
C1 H1 . 0.9500 ?
C1A C8A . 1.394(2) ?
C1A C2 . 1.496(2) ?
C2 O3 . 1.4382(19) ?
C2 H2A . 0.9900 ?
C2 H2B . 0.9900 ?
O3 C3A . 1.3648(19) ?
C3A C4 . 1.383(2) ?
C3A C7A . 1.411(2) ?
C4 C5 . 1.398(2) ?
C4 H4 . 0.9500 ?
C5 N12 . 1.371(2) ?
C5 C6 . 1.411(2) ?
C6 C7 . 1.368(2) ?
C6 H6 . 0.9500 ?
C7 C7A . 1.416(2) ?
C7 H7 . 0.9500 ?
C7A C8 . 1.479(2) ?
C8 O23 . 1.2304(19) ?
C8 C8A . 1.492(2) ?
C8A C9 . 1.403(2) ?
C9 C10 . 1.376(2) ?
C9 H9 . 0.9500 ?
C10 C11 . 1.394(2) ?
C10 H10 . 0.9500 ?
C11 O24 . 1.358(2) ?
N12 C13 . 1.414(2) ?
N12 H12 . 0.8699 ?
C13 C18 . 1.381(2) ?
C13 C14 . 1.412(2) ?
C14 O19 . 1.362(2) ?
C14 C15 . 1.382(2) ?
C15 C16 . 1.390(2) ?
C15 H15 . 0.9500 ?
C16 O21 . 1.3680(19) ?
C16 C17 . 1.386(2) ?
C17 C18 . 1.394(2) ?
C17 H17 . 0.9500 ?
C18 H18 . 0.9500 ?
O19 C20 . 1.433(2) ?
C20 H20A . 0.9800 ?
C20 H20B . 0.9800 ?
C20 H20C . 0.9800 ?
O21 C22 . 1.418(2) ?
C22 H22A . 0.9800 ?
C22 H22B . 0.9800 ?
C22 H22C . 0.9800 ?
O24 C25 . 1.428(2) ?
C25 H25A . 0.9800 ?
C25 H25B . 0.9800 ?
C25 H25C . 0.9800 ?

loop_
_geom_hbond_atom_site_label_D
_geom_hbond_atom_site_label_H
_geom_hbond_atom_site_label_A
_geom_hbond_site_symmetry_A
_geom_hbond_distance_DH
_geom_hbond_distance_HA
_geom_hbond_distance_DA
_geom_hbond_angle_DHA
N12 H12 O23 1_554 0.87 2.08 2.9403(18) 168
C4 H4 O23 1_554 0.95 2.57 3.3000(19) 134
C20 H20B O21 3_764 0.98 2.56 3.496(3) 160

loop_
_geom_torsion_atom_site_label_1
_geom_torsion_atom_site_label_2
_geom_torsion_atom_site_label_3
_geom_torsion_atom_site_label_4
_geom_torsion_site_symmetry_1
_geom_torsion_site_symmetry_2
_geom_torsion_site_symmetry_3
_geom_torsion_site_symmetry_4
_geom_torsion
_geom_torsion_publ_flag
C11 C1 C1A C8A . . . . -0.2(2) ?
C11 C1 C1A C2 . . . . 176.53(15) ?
C8A C1A C2 O3 . . . . -66.78(19) ?
C1 C1A C2 O3 . . . . 116.48(16) ?
C1A C2 O3 C3A . . . . 83.27(17) ?
C2 O3 C3A C4 . . . . 151.24(14) ?
C2 O3 C3A C7A . . . . -28.6(2) ?
O3 C3A C4 C5 . . . . -178.36(14) ?
C7A C3A C4 C5 . . . . 1.5(2) ?
C3A C4 C5 N12 . . . . -176.34(15) ?
C3A C4 C5 C6 . . . . 2.7(2) ?
N12 C5 C6 C7 . . . . 175.15(16) ?
C4 C5 C6 C7 . . . . -3.8(2) ?
C5 C6 C7 C7A . . . . 0.9(3) ?
O3 C3A C7A C7 . . . . 175.56(15) ?
C4 C3A C7A C7 . . . . -4.3(2) ?
O3 C3A C7A C8 . . . . -12.8(3) ?
C4 C3A C7A C8 . . . . 167.39(16) ?
C6 C7 C7A C3A . . . . 3.1(2) ?
C6 C7 C7A C8 . . . . -169.56(16) ?
C3A C7A C8 O23 . . . . 176.92(16) ?
C7 C7A C8 O23 . . . . -11.4(2) ?
C3A C7A C8 C8A . . . . -9.0(3) ?
C7 C7A C8 C8A . . . . 162.71(15) ?
C1 C1A C8A C9 . . . . -0.7(2) ?
C2 C1A C8A C9 . . . . -177.46(15) ?
C1 C1A C8A C8 . . . . 173.99(15) ?
C2 C1A C8A C8 . . . . -2.7(2) ?
O23 C8 C8A C1A . . . . -147.38(16) ?
C7A C8 C8A C1A . . . . 38.3(2) ?
O23 C8 C8A C9 . . . . 27.4(2) ?
C7A C8 C8A C9 . . . . -146.90(16) ?
C1A C8A C9 C10 . . . . 0.0(2) ?
C8 C8A C9 C10 . . . . -174.98(15) ?
C8A C9 C10 C11 . . . . 1.6(3) ?
C1A C1 C11 O24 . . . . -176.31(15) ?
C1A C1 C11 C10 . . . . 1.8(2) ?
C9 C10 C11 O24 . . . . 175.75(15) ?
C9 C10 C11 C1 . . . . -2.5(3) ?
C4 C5 N12 C13 . . . . -171.32(15) ?
C6 C5 N12 C13 . . . . 9.7(3) ?
C5 N12 C13 C18 . . . . 53.5(2) ?
C5 N12 C13 C14 . . . . -130.35(17) ?
C18 C13 C14 O19 . . . . -179.03(14) ?
N12 C13 C14 O19 . . . . 4.6(2) ?
C18 C13 C14 C15 . . . . 1.2(2) ?
N12 C13 C14 C15 . . . . -175.09(14) ?
O19 C14 C15 C16 . . . . 178.75(15) ?
C13 C14 C15 C16 . . . . -1.5(2) ?
C14 C15 C16 O21 . . . . 179.95(15) ?
C14 C15 C16 C17 . . . . 0.6(2) ?
O21 C16 C17 C18 . . . . -178.63(16) ?
C15 C16 C17 C18 . . . . 0.7(2) ?
C14 C13 C18 C17 . . . . 0.0(2) ?
N12 C13 C18 C17 . . . . 176.18(15) ?
C16 C17 C18 C13 . . . . -1.0(3) ?
C15 C14 O19 C20 . . . . -5.2(2) ?
C13 C14 O19 C20 . . . . 175.09(16) ?
C17 C16 O21 C22 . . . . 1.6(3) ?
C15 C16 O21 C22 . . . . -177.76(16) ?
C1 C11 O24 C25 . . . . -6.7(2) ?
C10 C11 O24 C25 . . . . 175.15(16) ?

loop_
_cod_related_entry_id
_cod_related_entry_database
_cod_related_entry_code
1 ChemSpider 30656477
